data_7060063
loop_
_publ_author_name
'Wang, Yanna'
'Yang, Xiaoming'
'Hu, Jie'
'Li, Haibo'
'Li, Zhimin'
'Zhang, Tonglai'

_publ_section_title
;
 Insensitive energetic compounds: alkaline earth metal salts of
 5,5&#x2032;-dinitramino-3,3&#x2032;-methylene-1H-1,2,4-bistriazolate
;
_journal_issue 44
_journal_name_full 'New Journal of Chemistry'
_journal_page_first 19054
_journal_page_last 19060
_journal_paper_doi 10.1039/D0NJ03773G
_journal_volume 44
_journal_year 2020
_chemical_formula_moiety 'C5 H26 N10 O15 Sr2, C5 H4 N10 O4, 2(H2 O)'
_chemical_formula_sum 'C10 H34 N20 O21 Sr2'
_chemical_formula_weight 945.81
_space_group_crystal_system orthorhombic
_space_group_IT_number 61
_space_group_name_Hall '-P 2ac 2ab'
_space_group_name_H-M_alt 'P b c a'
_atom_sites_solution_hydrogens mixed
_atom_sites_solution_primary direct
_audit_creation_date 2018-11-05
_audit_creation_method
;
Olex2 1.2
(compiled 2018.05.29 svn.r3508 for OlexSys, GUI svn.r5506)
;
_audit_update_record
;
2020-07-06 deposited with the CCDC.	2020-10-12 downloaded from the CCDC.
;
_cell_angle_alpha 90
_cell_angle_beta 90
_cell_angle_gamma 90
_cell_formula_units_Z 8
_cell_length_a 17.068(3)
_cell_length_b 17.764(4)
_cell_length_c 21.772(4)
_cell_measurement_reflns_used 18899
_cell_measurement_temperature 153(2)
_cell_measurement_theta_max 27.4816
_cell_measurement_theta_min 1.1463
_cell_volume 6601(2)
_computing_molecular_graphics 'Olex2 (Dolomanov et al., 2009)'
_computing_publication_material 'Olex2 (Dolomanov et al., 2009)'
_computing_structure_refinement 'ShelXL (Sheldrick, 2015)'
_computing_structure_solution 'ShelXS (Sheldrick, 2008)'
_diffrn_ambient_temperature 153.15
_diffrn_measured_fraction_theta_full 0.997
_diffrn_measured_fraction_theta_max 0.995
_diffrn_measurement_device_type 'multiwire proportional'
_diffrn_measurement_method 'phi and omega scans'
_diffrn_radiation_monochromator graphite
_diffrn_radiation_type MoK\a
_diffrn_radiation_wavelength 0.71073
_diffrn_reflns_av_R_equivalents 0.0619
_diffrn_reflns_av_unetI/netI 0.0801
_diffrn_reflns_Laue_measured_fraction_full 0.997
_diffrn_reflns_Laue_measured_fraction_max 0.995
_diffrn_reflns_limit_h_max 22
_diffrn_reflns_limit_h_min -19
_diffrn_reflns_limit_k_max 18
_diffrn_reflns_limit_k_min -23
_diffrn_reflns_limit_l_max 18
_diffrn_reflns_limit_l_min -28
_diffrn_reflns_number 23946
_diffrn_reflns_point_group_measured_fraction_full 0.997
_diffrn_reflns_point_group_measured_fraction_max 0.995
_diffrn_reflns_theta_full 25.242
_diffrn_reflns_theta_max 27.499
_diffrn_reflns_theta_min 1.901
_exptl_absorpt_coefficient_mu 3.346
_exptl_absorpt_correction_T_max 1.0000
_exptl_absorpt_correction_T_min 0.6386
_exptl_absorpt_correction_type multi-scan
_exptl_absorpt_process_details 'CrystalClear (Rigaku Inc., 2008)'
_exptl_crystal_colour colorless
_exptl_crystal_density_diffrn 1.903
_exptl_crystal_description block
_exptl_crystal_F_000 3824
_exptl_crystal_size_max 0.23
_exptl_crystal_size_mid 0.21
_exptl_crystal_size_min 0.2
_refine_diff_density_max 0.718
_refine_diff_density_min -0.624
_refine_diff_density_rms 0.118
_refine_ls_extinction_method none
_refine_ls_goodness_of_fit_ref 1.221
_refine_ls_hydrogen_treatment constr
_refine_ls_matrix_type full
_refine_ls_number_parameters 478
_refine_ls_number_reflns 7535
_refine_ls_number_restraints 0
_refine_ls_restrained_S_all 1.221
_refine_ls_R_factor_all 0.0972
_refine_ls_R_factor_gt 0.0760
_refine_ls_shift/su_max 0.001
_refine_ls_shift/su_mean 0.000
_refine_ls_structure_factor_coef Fsqd
_refine_ls_weighting_details 'w=1/[\s^2^(Fo^2^)+(0.0238P)^2^+24.0094P] where P=(Fo^2^+2Fc^2^)/3'
_refine_ls_weighting_scheme calc
_refine_ls_wR_factor_gt 0.1284
_refine_ls_wR_factor_ref 0.1368
_reflns_Friedel_coverage 0.000
_reflns_number_gt 6087
_reflns_number_total 7535
_reflns_threshold_expression 'I > 2\s(I)'
_cod_data_source_file d0nj03773g2.cif
_cod_data_source_block bwn18356_pl
_cod_depositor_comments 'Adding full bibliography for 7060062--7060064.cif.'
_cod_database_code 7060063
_shelx_shelxl_version_number 2018/3
_shelx_space_group_comment
;
The symmetry employed for this shelxl refinement is uniquely defined
by the following loop, which should always be used as a source of
symmetry information in preference to the above space-group names.
They are only intended as comments.
;
_shelx_estimated_absorpt_t_max 0.554
_shelx_estimated_absorpt_t_min 0.513
_olex2_refinement_description
;
1. Fixed Uiso
 At 1.2 times of:
  All C(H,H) groups, All N(H) groups
 At 1.5 times of:
  All O(H,H) groups
2.a Riding coordinates:
 O9(H9A,H9B), O10(H10A,H10B), O11(H11A,H11B), O12(H12A,H12B), O13(H13A,H13B),
 O14(H14A,H14B), O15(H15A,H15B), O16(H16A,H16B), O17(H17A,H17B), O18(H18A,H18B),
  O19(H19A,H19B), N4(H4), N7(H7), N14(H14), N17(H17), O20(H20A,H20B), O21(H21A,
 H21B)
2.b Secondary CH2 refined with riding coordinates:
 C3(H3A,H3B), C8(H8A,H8B)
;
_olex2_submission_special_instructions 'No special instructions were received'

loop_
_space_group_symop_operation_xyz
'x, y, z'
'-x+1/2, -y, z+1/2'
'x+1/2, -y+1/2, -z'
'-x, y+1/2, -z+1/2'
'-x, -y, -z'
'x-1/2, y, -z-1/2'
'-x-1/2, y-1/2, z'
'x, -y-1/2, z-1/2'

loop_
_atom_site_label
_atom_site_type_symbol
_atom_site_fract_x
_atom_site_fract_y
_atom_site_fract_z
_atom_site_U_iso_or_equiv
_atom_site_adp_type
_atom_site_occupancy
_atom_site_site_symmetry_order
_atom_site_calc_flag
_atom_site_refinement_flags_posn
_atom_site_refinement_flags_adp
_atom_site_refinement_flags_occupancy
_atom_site_disorder_assembly
_atom_site_disorder_group
Sr1 Sr 0.60181(3) 0.37033(3) 0.24666(2) 0.01488(12) Uani 1 1 d . . . . .
Sr2 Sr 0.78045(3) 0.20839(3) 0.24912(2) 0.01658(12) Uani 1 1 d . . . . .
O1 O 0.6288(2) 0.4854(2) 0.32425(17) 0.0219(9) Uani 1 1 d . . . . .
O2 O 0.6131(2) 0.4935(2) 0.42402(17) 0.0248(9) Uani 1 1 d . . . . .
O3 O 0.6298(2) 0.0015(2) 0.57408(17) 0.0241(9) Uani 1 1 d . . . . .
O4 O 0.6457(2) 0.0149(2) 0.67380(17) 0.0225(9) Uani 1 1 d . . . . .
O9 O 0.4604(3) 0.4248(3) 0.25230(18) 0.0357(11) Uani 1 1 d . . . . .
H9A H 0.493139 0.460120 0.250957 0.054 Uiso 1 1 d R . . . .
H9B H 0.431119 0.432520 0.221947 0.054 Uiso 1 1 d R . . . .
O10 O 0.7560(2) 0.3789(2) 0.25162(17) 0.0304(10) Uani 1 1 d . . . . .
H10A H 0.774670 0.400902 0.220777 0.046 Uiso 1 1 d R . . . .
H10B H 0.774710 0.397552 0.283877 0.046 Uiso 1 1 d R . . . .
O11 O 0.6619(2) 0.2610(2) 0.31782(15) 0.0196(8) Uani 1 1 d . . . . .
H11A H 0.624215 0.230946 0.321239 0.029 Uiso 1 1 d R . . . .
H11B H 0.681345 0.278466 0.350289 0.029 Uiso 1 1 d R . . . .
O12 O 0.5202(3) 0.2555(3) 0.2362(2) 0.0408(12) Uani 1 1 d . . . . .
H12A H 0.531438 0.224163 0.208642 0.061 Uiso 1 1 d R . . . .
H12B H 0.474228 0.250823 0.249252 0.061 Uiso 1 1 d R . . . .
O13 O 0.6726(2) 0.2690(2) 0.17685(16) 0.0177(8) Uani 1 1 d . . . . .
H13A H 0.696535 0.299611 0.154196 0.026 Uiso 1 1 d R . . . .
H13B H 0.647275 0.231121 0.164996 0.026 Uiso 1 1 d R . . . .
O14 O 0.8664(3) 0.2606(3) 0.3369(2) 0.0491(14) Uani 1 1 d . . . . .
H14A H 0.902793 0.268921 0.362005 0.074 Uiso 1 1 d R . . . .
H14B H 0.855883 0.303191 0.322325 0.074 Uiso 1 1 d R . . . .
O15 O 0.8861(2) 0.2851(2) 0.19271(17) 0.0258(9) Uani 1 1 d . . . . .
H15A H 0.914901 0.296482 0.162821 0.039 Uiso 1 1 d R . . . .
H15B H 0.882991 0.329262 0.206341 0.039 Uiso 1 1 d R . . . .
O16 O 0.7899(3) 0.1370(3) 0.14753(19) 0.0460(14) Uani 1 1 d . . . . .
H16A H 0.805477 0.092280 0.150340 0.069 Uiso 1 1 d R . . . .
H16B H 0.760067 0.134180 0.116950 0.069 Uiso 1 1 d R . . . .
O17 O 0.9083(2) 0.1244(2) 0.24733(18) 0.0277(9) Uani 1 1 d . . . . .
H17A H 0.910161 0.090176 0.273865 0.042 Uiso 1 1 d R . . . .
H17B H 0.938011 0.128496 0.216775 0.042 Uiso 1 1 d R . . . .
O18 O 0.6752(3) 0.1063(3) 0.2471(2) 0.0472(13) Uani 1 1 d . . . . .
H18A H 0.674726 0.071422 0.221050 0.071 Uiso 1 1 d R . . . .
H18B H 0.672226 0.077772 0.277750 0.071 Uiso 1 1 d R . . . .
O19 O 0.7817(3) 0.1188(2) 0.34664(17) 0.0340(11) Uani 1 1 d . . . . .
H19A H 0.763065 0.131015 0.380915 0.051 Uiso 1 1 d R . . . .
H19B H 0.812515 0.082245 0.350435 0.051 Uiso 1 1 d R . . . .
N1 N 0.5979(3) 0.4620(2) 0.37380(19) 0.0158(9) Uani 1 1 d . . . . .
N2 N 0.5522(3) 0.4034(2) 0.36806(19) 0.0169(9) Uani 1 1 d . . . . .
N3 N 0.4680(3) 0.3171(2) 0.41735(19) 0.0166(9) Uani 1 1 d . . . . .
N4 N 0.5288(2) 0.3931(2) 0.48043(19) 0.0147(9) Uani 1 1 d . . . . .
H4 H 0.560127 0.423966 0.497277 0.018 Uiso 1 1 d R . . . .
N5 N 0.4849(3) 0.3473(3) 0.5166(2) 0.0204(10) Uani 1 1 d . . . . .
N6 N 0.4870(3) 0.1319(2) 0.4788(2) 0.0193(10) Uani 1 1 d . . . . .
N7 N 0.5339(3) 0.0892(2) 0.51693(18) 0.0167(9) Uani 1 1 d . . . . .
H7 H 0.563128 0.057294 0.499047 0.020 Uiso 1 1 d R . . . .
N8 N 0.4705(3) 0.1663(2) 0.57782(19) 0.0172(10) Uani 1 1 d . . . . .
N9 N 0.5590(3) 0.0871(2) 0.62880(19) 0.0168(9) Uani 1 1 d . . . . .
N10 N 0.6119(3) 0.0331(2) 0.6236(2) 0.0177(10) Uani 1 1 d . . . . .
C1 C 0.5190(3) 0.3743(3) 0.4213(2) 0.0157(11) Uani 1 1 d . . . . .
C2 C 0.4497(3) 0.3032(3) 0.4771(2) 0.0132(10) Uani 1 1 d . . . . .
C3 C 0.3986(3) 0.2383(3) 0.4961(2) 0.0172(11) Uani 1 1 d . . . . .
H3A H 0.362566 0.254169 0.529282 0.021 Uiso 1 1 calc R . . . .
H3B H 0.366861 0.220944 0.460771 0.021 Uiso 1 1 calc R . . . .
C4 C 0.4501(3) 0.1763(3) 0.5181(2) 0.0172(11) Uani 1 1 d . . . . .
C5 C 0.5231(3) 0.1108(3) 0.5758(2) 0.0145(10) Uani 1 1 d . . . . .
O5 O 0.3951(2) 0.5142(2) 0.34292(16) 0.0213(8) Uani 1 1 d . . . . .
O6 O 0.3858(2) 0.5022(2) 0.44277(17) 0.0260(9) Uani 1 1 d . . . . .
O7 O 0.3663(2) 0.0022(2) 0.56094(17) 0.0246(9) Uani 1 1 d . . . . .
O8 O 0.3777(2) -0.0019(2) 0.66089(17) 0.0220(9) Uani 1 1 d . . . . .
N11 N 0.3643(3) 0.4819(2) 0.3900(2) 0.0167(10) Uani 1 1 d . . . . .
N12 N 0.3130(3) 0.4297(2) 0.37983(19) 0.0173(10) Uani 1 1 d . . . . .
N13 N 0.2287(3) 0.3409(3) 0.42509(19) 0.0183(10) Uani 1 1 d . . . . .
N14 N 0.2911(3) 0.4096(2) 0.49156(18) 0.0169(9) Uani 1 1 d . . . . .
H14 H 0.326600 0.438397 0.505569 0.020 Uiso 1 1 d R . . . .
N15 N 0.2454(3) 0.3625(3) 0.5255(2) 0.0205(10) Uani 1 1 d . . . . .
N16 N 0.2319(3) 0.1456(2) 0.47480(19) 0.0165(9) Uani 1 1 d . . . . .
N17 N 0.2729(3) 0.0959(2) 0.50968(19) 0.0169(10) Uani 1 1 d . . . . .
H17 H 0.307694 0.064058 0.499542 0.020 Uiso 1 1 d R . . . .
N18 N 0.2175(3) 0.1722(2) 0.5751(2) 0.0172(10) Uani 1 1 d . . . . .
N19 N 0.2953(3) 0.0791(3) 0.62163(19) 0.0190(10) Uani 1 1 d . . . . .
N20 N 0.3469(3) 0.0262(3) 0.6129(2) 0.0187(10) Uani 1 1 d . . . . .
C6 C 0.2808(3) 0.3964(3) 0.4313(2) 0.0142(11) Uani 1 1 d . . . . .
C7 C 0.2096(3) 0.3226(3) 0.4831(2) 0.0173(11) Uani 1 1 d . . . . .
C8 C 0.1547(3) 0.2591(3) 0.4993(3) 0.0166(11) Uani 1 1 d . . . . .
H8A H 0.121239 0.274347 0.534253 0.020 Uiso 1 1 calc R . . . .
H8B H 0.120227 0.248255 0.463791 0.020 Uiso 1 1 calc R . . . .
C9 C 0.1998(3) 0.1898(3) 0.5159(2) 0.0138(10) Uani 1 1 d . . . . .
C10 C 0.2645(3) 0.1125(3) 0.5698(2) 0.0156(11) Uani 1 1 d . . . . .
O20 O 0.4437(2) 0.6645(2) 0.36373(17) 0.0274(10) Uani 1 1 d . . . . .
H20A H 0.464855 0.667984 0.398475 0.041 Uiso 1 1 d R . . . .
H20B H 0.424385 0.622464 0.354675 0.041 Uiso 1 1 d R . . . .
O21 O 0.4714(3) 0.8633(3) 0.6513(2) 0.0678(19) Uani 1 1 d . . . . .
H21A H 0.485484 0.861583 0.614361 0.102 Uiso 1 1 d R . . . .
H21B H 0.445804 0.903163 0.656801 0.102 Uiso 1 1 d R . . . .

loop_
_atom_site_aniso_label
_atom_site_aniso_U_11
_atom_site_aniso_U_22
_atom_site_aniso_U_33
_atom_site_aniso_U_23
_atom_site_aniso_U_13
_atom_site_aniso_U_12
Sr1 0.0151(2) 0.0162(2) 0.0133(2) -0.0013(2) -0.0002(2) 0.00119(18)
Sr2 0.0157(2) 0.0209(3) 0.0132(2) -0.0007(2) -0.0002(2) -0.00037(18)
O1 0.027(2) 0.021(2) 0.0178(19) 0.0026(16) 0.0035(16) -0.0071(17)
O2 0.036(2) 0.020(2) 0.0180(19) -0.0089(16) -0.0003(18) -0.0122(19)
O3 0.030(2) 0.025(2) 0.0172(19) -0.0072(17) 0.0018(17) 0.0062(18)
O4 0.027(2) 0.026(2) 0.0139(19) 0.0034(17) -0.0058(16) 0.0047(18)
O9 0.035(2) 0.052(3) 0.020(2) -0.003(2) -0.008(2) 0.017(2)
O10 0.022(2) 0.050(3) 0.0197(19) -0.015(2) -0.0010(18) -0.0060(19)
O11 0.025(2) 0.021(2) 0.0124(18) 0.0002(16) -0.0021(15) -0.0009(17)
O12 0.028(2) 0.040(3) 0.055(3) -0.017(2) 0.013(2) -0.011(2)
O13 0.023(2) 0.0128(18) 0.0175(18) 0.0043(15) 0.0004(16) -0.0060(16)
O14 0.043(3) 0.067(4) 0.038(3) -0.022(3) -0.008(2) -0.016(3)
O15 0.029(2) 0.024(2) 0.024(2) 0.0015(17) 0.0090(18) 0.0002(18)
O16 0.075(4) 0.039(3) 0.024(2) -0.014(2) -0.017(2) 0.034(3)
O17 0.029(2) 0.025(2) 0.029(2) 0.0075(19) -0.0018(19) 0.0035(17)
O18 0.074(4) 0.043(3) 0.024(2) 0.004(2) -0.008(2) -0.033(3)
O19 0.053(3) 0.031(2) 0.018(2) 0.0045(19) 0.0078(19) 0.018(2)
N1 0.020(2) 0.014(2) 0.013(2) -0.0019(17) -0.0008(18) -0.0032(19)
N2 0.019(2) 0.018(2) 0.014(2) -0.0018(18) 0.0008(18) -0.0021(19)
N3 0.016(2) 0.017(2) 0.017(2) 0.0021(19) -0.0031(18) -0.0003(18)
N4 0.016(2) 0.015(2) 0.013(2) -0.0002(17) -0.0032(17) -0.0017(17)
N5 0.023(3) 0.023(2) 0.016(2) 0.0052(19) 0.0036(19) 0.002(2)
N6 0.019(2) 0.018(2) 0.020(2) 0.0009(19) -0.0041(19) -0.0001(19)
N7 0.021(2) 0.018(2) 0.011(2) -0.0041(18) 0.0000(18) 0.0063(19)
N8 0.020(2) 0.016(2) 0.016(2) 0.0011(18) 0.0012(18) -0.0002(19)
N9 0.020(2) 0.020(2) 0.010(2) 0.0017(18) 0.0001(18) 0.0023(19)
N10 0.020(2) 0.013(2) 0.020(2) 0.0022(18) 0.0045(19) -0.0008(19)
C1 0.021(3) 0.015(3) 0.012(2) 0.006(2) -0.002(2) -0.001(2)
C2 0.009(2) 0.016(3) 0.015(2) 0.000(2) -0.0019(19) 0.004(2)
C3 0.014(2) 0.014(3) 0.023(3) 0.003(2) -0.001(2) 0.000(2)
C4 0.018(3) 0.019(3) 0.014(2) -0.004(2) 0.005(2) -0.004(2)
C5 0.017(3) 0.012(2) 0.015(2) -0.003(2) 0.003(2) -0.002(2)
O5 0.028(2) 0.0186(19) 0.0176(18) 0.0042(16) 0.0019(17) -0.0038(17)
O6 0.036(2) 0.026(2) 0.0158(19) -0.0048(17) -0.0017(18) -0.011(2)
O7 0.033(2) 0.026(2) 0.0149(19) -0.0010(17) 0.0057(17) 0.0090(19)
O8 0.028(2) 0.018(2) 0.0198(19) 0.0025(16) -0.0031(17) 0.0014(17)
N11 0.022(2) 0.014(2) 0.015(2) -0.0003(18) 0.0002(18) 0.0046(19)
N12 0.022(2) 0.013(2) 0.017(2) -0.0005(18) -0.0030(19) -0.0048(19)
N13 0.018(2) 0.022(2) 0.014(2) 0.0000(19) 0.0001(18) -0.0028(19)
N14 0.017(2) 0.021(2) 0.013(2) -0.0023(18) -0.0025(18) -0.0076(19)
N15 0.021(3) 0.022(2) 0.018(2) 0.003(2) -0.0004(19) -0.002(2)
N16 0.019(2) 0.016(2) 0.014(2) -0.0002(18) -0.0029(18) -0.0011(19)
N17 0.014(2) 0.021(2) 0.016(2) 0.0013(19) 0.0026(18) 0.0019(18)
N18 0.015(2) 0.018(2) 0.018(2) 0.0005(19) 0.0012(18) -0.0012(18)
N19 0.021(2) 0.021(2) 0.015(2) -0.0014(19) 0.0016(18) 0.003(2)
N20 0.015(2) 0.022(3) 0.020(2) 0.001(2) -0.0002(18) -0.0043(19)
C6 0.011(2) 0.013(2) 0.019(3) -0.002(2) -0.006(2) 0.000(2)
C7 0.013(3) 0.017(3) 0.022(3) -0.004(2) 0.000(2) 0.005(2)
C8 0.016(2) 0.012(3) 0.022(3) 0.000(2) -0.003(2) 0.003(2)
C9 0.008(2) 0.020(3) 0.013(2) 0.003(2) -0.0002(19) -0.005(2)
C10 0.016(3) 0.021(3) 0.010(2) 0.001(2) 0.004(2) 0.001(2)
O20 0.038(3) 0.025(2) 0.019(2) 0.0024(17) -0.0122(18) -0.0063(19)
O21 0.100(5) 0.081(4) 0.022(2) 0.004(3) 0.012(3) 0.063(4)

loop_
_atom_type_symbol
_atom_type_description
_atom_type_scat_dispersion_real
_atom_type_scat_dispersion_imag
_atom_type_scat_source
C C 0.0033 0.0016 'International Tables Vol C Tables 4.2.6.8 and 6.1.1.4'
H H 0.0000 0.0000 'International Tables Vol C Tables 4.2.6.8 and 6.1.1.4'
N N 0.0061 0.0033 'International Tables Vol C Tables 4.2.6.8 and 6.1.1.4'
O O 0.0106 0.0060 'International Tables Vol C Tables 4.2.6.8 and 6.1.1.4'
Sr Sr -1.5307 3.2498 'International Tables Vol C Tables 4.2.6.8 and 6.1.1.4'

loop_
_geom_angle_atom_site_label_1
_geom_angle_atom_site_label_2
_geom_angle_atom_site_label_3
_geom_angle
_geom_angle_site_symmetry_1
_geom_angle_site_symmetry_3
_geom_angle_publ_flag
Sr2 Sr1 H9A 176.1 . . ?
Sr2 Sr1 H13A 45.5 . . ?
O1 Sr1 Sr2 112.88(9) . . ?
O1 Sr1 H9A 67.1 . . ?
O1 Sr1 H13A 132.5 . . ?
O1 Sr1 N1 22.73(10) . . ?
O1 Sr1 N2 46.27(12) . . ?
O1 Sr1 N9 114.76(12) . 8_565 ?
O1 Sr1 N10 96.31(11) . 8_565 ?
O4 Sr1 Sr2 108.98(9) 8_565 . ?
O4 Sr1 O1 75.34(11) 8_565 . ?
O4 Sr1 H9A 74.9 8_565 . ?
O4 Sr1 H13A 76.2 8_565 . ?
O4 Sr1 N1 97.46(11) 8_565 . ?
O4 Sr1 N2 118.39(12) 8_565 . ?
O4 Sr1 N9 47.22(12) 8_565 8_565 ?
O4 Sr1 N10 23.20(11) 8_565 8_565 ?
O9 Sr1 Sr2 158.26(11) . . ?
O9 Sr1 O1 81.16(13) . . ?
O9 Sr1 O4 90.23(13) . 8_565 ?
O9 Sr1 H9A 18.8 . . ?
O9 Sr1 O10 154.35(14) . . ?
O9 Sr1 O11 126.55(13) . . ?
O9 Sr1 O13 134.68(12) . . ?
O9 Sr1 H13A 135.9 . . ?
O9 Sr1 N1 75.61(12) . . ?
O9 Sr1 N2 66.58(12) . . ?
O9 Sr1 N9 72.43(13) . 8_565 ?
O9 Sr1 N10 83.67(12) . 8_565 ?
H9A Sr1 H13A 137.6 . . ?
O10 Sr1 Sr2 46.64(9) . . ?
O10 Sr1 O1 76.12(12) . . ?
O10 Sr1 O4 72.71(13) . 8_565 ?
O10 Sr1 H9A 135.8 . . ?
O10 Sr1 O11 68.72(12) . . ?
O10 Sr1 O13 66.88(11) . . ?
O10 Sr1 H13A 59.5 . . ?
O10 Sr1 N1 87.50(11) . . ?
O10 Sr1 N2 104.32(12) . . ?
O10 Sr1 N9 106.54(13) . 8_565 ?
O10 Sr1 N10 87.10(12) . 8_565 ?
O11 Sr1 Sr2 38.67(8) . . ?
O11 Sr1 O1 96.97(11) . . ?
O11 Sr1 O4 141.38(12) . 8_565 ?
O11 Sr1 H9A 137.6 . . ?
O11 Sr1 H13A 82.7 . . ?
O11 Sr1 N1 82.95(11) . . ?
O11 Sr1 N2 74.12(12) . . ?
O11 Sr1 N9 146.21(12) . 8_565 ?
O11 Sr1 N10 148.54(11) . 8_565 ?
O12 Sr1 Sr2 81.09(11) . . ?
O12 Sr1 O1 141.10(13) . . ?
O12 Sr1 O4 136.51(13) . 8_565 ?
O12 Sr1 O9 77.87(15) . . ?
O12 Sr1 H9A 96.5 . . ?
O12 Sr1 O10 127.66(14) . . ?
O12 Sr1 O11 70.93(14) . . ?
O12 Sr1 O13 69.16(13) . . ?
O12 Sr1 H13A 83.8 . . ?
O12 Sr1 N1 118.97(13) . . ?
O12 Sr1 N2 95.09(13) . . ?
O12 Sr1 N9 89.51(14) . 8_565 ?
O12 Sr1 N10 113.32(14) . 8_565 ?
O13 Sr1 Sr2 37.70(8) . . ?
O13 Sr1 O1 143.00(12) . . ?
O13 Sr1 O4 92.86(11) . 8_565 ?
O13 Sr1 H9A 144.2 . . ?
O13 Sr1 O11 70.45(10) . . ?
O13 Sr1 H13A 16.9 . . ?
O13 Sr1 N1 148.07(11) . . ?
O13 Sr1 N2 144.26(12) . . ?
O13 Sr1 N9 76.97(12) . 8_565 ?
O13 Sr1 N10 81.87(11) . 8_565 ?
N1 Sr1 Sr2 110.60(8) . . ?
N1 Sr1 H9A 67.7 . . ?
N1 Sr1 H13A 146.9 . . ?
N2 Sr1 Sr2 110.31(9) . . ?
N2 Sr1 H9A 66.6 . . ?
N2 Sr1 H13A 155.8 . . ?
N2 Sr1 N1 23.91(11) . . ?
N2 Sr1 N10 133.49(12) . 8_565 ?
N9 Sr1 Sr2 112.98(9) 8_565 . ?
N9 Sr1 H9A 70.0 8_565 . ?
N9 Sr1 H13A 67.6 8_565 . ?
N9 Sr1 N1 130.82(12) 8_565 . ?
N9 Sr1 N2 136.65(12) 8_565 . ?
N9 Sr1 N10 24.39(12) 8_565 8_565 ?
N10 Sr1 Sr2 109.92(8) 8_565 . ?
N10 Sr1 H9A 73.9 8_565 . ?
N10 Sr1 H13A 67.4 8_565 . ?
N10 Sr1 N1 116.94(11) 8_565 . ?
Sr1 Sr2 H13B 48.5 . . ?
Sr1 Sr2 H14B 85.7 . . ?
Sr1 Sr2 H15B 85.8 . . ?
O10 Sr2 Sr1 38.84(7) . . ?
O10 Sr2 H13B 76.7 . . ?
O10 Sr2 H14B 55.0 . . ?
O10 Sr2 H15B 50.2 . . ?
O11 Sr2 Sr1 38.73(7) . . ?
O11 Sr2 O10 62.74(11) . . ?
O11 Sr2 H13B 73.6 . . ?
O11 Sr2 H14B 79.0 . . ?
O11 Sr2 H15B 111.9 . . ?
O13 Sr2 Sr1 37.68(8) . . ?
O13 Sr2 O10 60.88(10) . . ?
O13 Sr2 O11 70.48(11) . . ?
O13 Sr2 H13B 16.2 . . ?
O13 Sr2 H14B 115.9 . . ?
O13 Sr2 H15B 85.9 . . ?
O13 Sr2 O19 136.41(13) . . ?
H13B Sr2 H14B 131.4 . . ?
H13B Sr2 H15B 99.4 . . ?
O14 Sr2 Sr1 100.17(12) . . ?
O14 Sr2 O10 73.07(14) . . ?
O14 Sr2 O11 83.73(13) . . ?
O14 Sr2 O13 133.51(15) . . ?
O14 Sr2 H13B 148.1 . . ?
O14 Sr2 H14B 18.4 . . ?
O14 Sr2 H15B 68.4 . . ?
O14 Sr2 O17 75.19(14) . . ?
O14 Sr2 O19 67.58(15) . . ?
H14B Sr2 H15B 55.5 . . ?
O15 Sr2 Sr1 98.06(9) . . ?
O15 Sr2 O10 65.14(11) . . ?
O15 Sr2 O11 127.57(12) . . ?
O15 Sr2 O13 89.33(12) . . ?
O15 Sr2 H13B 99.9 . . ?
O15 Sr2 O14 76.38(14) . . ?
O15 Sr2 H14B 67.1 . . ?
O15 Sr2 H15B 16.0 . . ?
O15 Sr2 O17 73.35(12) . . ?
O15 Sr2 O19 133.96(13) . . ?
O16 Sr2 Sr1 112.06(10) . . ?
O16 Sr2 O10 121.05(13) . . ?
O16 Sr2 O11 134.67(14) . . ?
O16 Sr2 O13 74.42(12) . . ?
O16 Sr2 H13B 65.1 . . ?
O16 Sr2 O14 141.55(16) . . ?
O16 Sr2 H14B 143.6 . . ?
O16 Sr2 O15 78.78(15) . . ?
O16 Sr2 H15B 92.9 . . ?
O16 Sr2 O17 69.82(13) . . ?
O16 Sr2 O19 113.24(14) . . ?
O17 Sr2 Sr1 170.89(9) . . ?
O17 Sr2 O10 132.23(11) . . ?
O17 Sr2 O11 145.78(11) . . ?
O17 Sr2 O13 142.54(11) . . ?
O17 Sr2 H13B 134.8 . . ?
O17 Sr2 H14B 88.1 . . ?
O17 Sr2 H15B 85.2 . . ?
O17 Sr2 O19 70.53(12) . . ?
O18 Sr2 Sr1 88.58(13) . . ?
O18 Sr2 O10 127.40(14) . . ?
O18 Sr2 O11 74.14(15) . . ?
O18 Sr2 O13 77.83(14) . . ?
O18 Sr2 H13B 62.8 . . ?
O18 Sr2 O14 131.92(15) . . ?
O18 Sr2 H14B 143.4 . . ?
O18 Sr2 O15 149.47(13) . . ?
O18 Sr2 H15B 159.7 . . ?
O18 Sr2 O16 71.15(16) . . ?
O18 Sr2 O17 100.37(15) . . ?
O18 Sr2 O19 66.03(14) . . ?
O19 Sr2 Sr1 115.32(9) . . ?
O19 Sr2 O10 125.51(11) . . ?
O19 Sr2 O11 76.65(12) . . ?
O19 Sr2 H13B 125.8 . . ?
O19 Sr2 H14B 84.0 . . ?
O19 Sr2 H15B 133.7 . . ?
N1 O1 Sr1 102.3(3) . . ?
N10 O4 Sr1 100.8(3) . 8_566 ?
Sr1 O9 H9A 70.1 . . ?
Sr1 O9 H9B 125.1 . . ?
H9A O9 H9B 104.3 . . ?
Sr1 O10 Sr2 94.52(12) . . ?
Sr1 O10 H10A 111.9 . . ?
Sr1 O10 H10B 115.9 . . ?
Sr2 O10 H10A 113.3 . . ?
Sr2 O10 H10B 110.7 . . ?
H10A O10 H10B 109.8 . . ?
Sr1 O11 H11A 102.6 . . ?
Sr1 O11 H11B 111.7 . . ?
Sr2 O11 Sr1 102.60(12) . . ?
Sr2 O11 H11A 113.9 . . ?
Sr2 O11 H11B 107.5 . . ?
H11A O11 H11B 117.5 . . ?
Sr1 O12 H12A 118.9 . . ?
Sr1 O12 H12B 125.1 . . ?
H12A O12 H12B 112.9 . . ?
Sr1 O13 Sr2 104.62(12) . . ?
Sr1 O13 H13A 96.8 . . ?
Sr1 O13 H13B 119.0 . . ?
Sr2 O13 H13A 105.9 . . ?
Sr2 O13 H13B 102.4 . . ?
H13A O13 H13B 126.0 . . ?
Sr2 O14 H14A 164.8 . . ?
Sr2 O14 H14B 85.5 . . ?
H14A O14 H14B 104.2 . . ?
Sr2 O15 H15A 155.1 . . ?
Sr2 O15 H15B 106.3 . . ?
H15A O15 H15B 95.0 . . ?
Sr2 O16 H16A 115.2 . . ?
Sr2 O16 H16B 132.7 . . ?
H16A O16 H16B 101.1 . . ?
Sr2 O17 H17A 115.5 . . ?
Sr2 O17 H17B 117.5 . . ?
H17A O17 H17B 125.7 . . ?
Sr2 O18 H18A 122.9 . . ?
Sr2 O18 H18B 117.2 . . ?
H18A O18 H18B 95.1 . . ?
Sr2 O19 H19A 123.6 . . ?
Sr2 O19 H19B 123.2 . . ?
H19A O19 H19B 110.5 . . ?
O1 N1 Sr1 54.9(2) . . ?
O1 N1 N2 115.3(4) . . ?
O2 N1 Sr1 166.4(3) . . ?
O2 N1 O1 120.5(4) . . ?
O2 N1 N2 124.2(4) . . ?
N2 N1 Sr1 61.7(2) . . ?
N1 N2 Sr1 94.4(3) . . ?
N1 N2 C1 117.4(4) . . ?
C1 N2 Sr1 145.2(3) . . ?
C1 N3 C2 103.0(4) . . ?
N5 N4 H4 118.9 . . ?
C1 N4 H4 130.8 . . ?
C1 N4 N5 109.9(4) . . ?
C2 N5 N4 103.3(4) . . ?
C4 N6 N7 102.5(4) . . ?
N6 N7 H7 115.6 . . ?
C5 N7 N6 109.6(4) . . ?
C5 N7 H7 134.8 . . ?
C5 N8 C4 103.7(4) . . ?
N10 N9 Sr1 95.6(3) . 8_566 ?
N10 N9 C5 117.0(4) . . ?
C5 N9 Sr1 144.3(3) . 8_566 ?
O3 N10 Sr1 167.9(3) . 8_566 ?
O3 N10 O4 120.8(4) . . ?
O3 N10 N9 124.4(4) . . ?
O4 N10 Sr1 56.0(2) . 8_566 ?
O4 N10 N9 114.7(4) . . ?
N9 N10 Sr1 60.0(2) . 8_566 ?
N3 C1 N2 119.5(4) . . ?
N4 C1 N2 131.1(5) . . ?
N4 C1 N3 109.4(4) . . ?
N3 C2 C3 122.4(5) . . ?
N5 C2 N3 114.4(5) . . ?
N5 C2 C3 123.0(5) . . ?
C2 C3 H3A 110.0 . . ?
C2 C3 H3B 110.0 . . ?
H3A C3 H3B 108.4 . . ?
C4 C3 C2 108.3(4) . . ?
C4 C3 H3A 110.0 . . ?
C4 C3 H3B 110.0 . . ?
N6 C4 N8 114.8(5) . . ?
N6 C4 C3 121.0(5) . . ?
N8 C4 C3 123.8(5) . . ?
N7 C5 N9 130.6(5) . . ?
N8 C5 N7 109.5(4) . . ?
N8 C5 N9 119.9(4) . . ?
O5 N11 N12 117.3(4) . . ?
O6 N11 O5 118.8(4) . . ?
O6 N11 N12 123.9(4) . . ?
N11 N12 C6 115.9(4) . . ?
C6 N13 C7 104.2(4) . . ?
N15 N14 H14 125.7 . . ?
C6 N14 H14 123.2 . . ?
C6 N14 N15 110.4(4) . . ?
C7 N15 N14 102.5(4) . . ?
C9 N16 N17 102.8(4) . . ?
N16 N17 H17 130.4 . . ?
C10 N17 N16 110.3(4) . . ?
C10 N17 H17 118.1 . . ?
C10 N18 C9 103.5(4) . . ?
N20 N19 C10 116.7(4) . . ?
O7 N20 O8 119.9(4) . . ?
O7 N20 N19 123.8(5) . . ?
O8 N20 N19 116.3(4) . . ?
N13 C6 N12 119.9(4) . . ?
N13 C6 N14 108.3(5) . . ?
N14 C6 N12 131.8(5) . . ?
N13 C7 C8 123.4(5) . . ?
N15 C7 N13 114.6(5) . . ?
N15 C7 C8 122.0(5) . . ?
C7 C8 H8A 109.5 . . ?
C7 C8 H8B 109.5 . . ?
H8A C8 H8B 108.1 . . ?
C9 C8 C7 110.7(4) . . ?
C9 C8 H8A 109.5 . . ?
C9 C8 H8B 109.5 . . ?
N16 C9 N18 114.6(5) . . ?
N16 C9 C8 122.8(5) . . ?
N18 C9 C8 122.3(5) . . ?
N17 C10 N19 131.3(5) . . ?
N18 C10 N17 108.7(5) . . ?
N18 C10 N19 120.0(4) . . ?
H20A O20 H20B 116.4 . . ?
H21A O21 H21B 108.5 . . ?

loop_
_geom_bond_atom_site_label_1
_geom_bond_atom_site_label_2
_geom_bond_distance
_geom_bond_site_symmetry_2
_geom_bond_publ_flag
Sr1 Sr2 4.1923(9) . ?
Sr1 O1 2.691(4) . ?
Sr1 O4 2.690(4) 8_565 ?
Sr1 O9 2.603(4) . ?
Sr1 H9A 2.4481 . ?
Sr1 O10 2.637(4) . ?
Sr1 O11 2.688(4) . ?
Sr1 O12 2.480(4) . ?
Sr1 O13 2.648(4) . ?
Sr1 H13A 2.8713 . ?
Sr1 N1 3.212(4) . ?
Sr1 N2 2.837(4) . ?
Sr1 N9 2.773(4) 8_565 ?
Sr1 N10 3.186(4) 8_565 ?
Sr2 O10 3.057(4) . ?
Sr2 O11 2.684(4) . ?
Sr2 O13 2.650(4) . ?
Sr2 H13B 2.9469 . ?
Sr2 O14 2.582(4) . ?
Sr2 H14B 2.6521 . ?
Sr2 O15 2.573(4) . ?
Sr2 H15B 2.9224 . ?
Sr2 O16 2.555(4) . ?
Sr2 O17 2.643(4) . ?
Sr2 O18 2.553(4) . ?
Sr2 O19 2.654(4) . ?
O1 N1 1.270(5) . ?
O2 N1 1.256(5) . ?
O3 N10 1.253(5) . ?
O4 N10 1.278(5) . ?
O9 H9A 0.8398 . ?
O9 H9B 0.8401 . ?
O10 H10A 0.8404 . ?
O10 H10B 0.8403 . ?
O11 H11A 0.8400 . ?
O11 H11B 0.8399 . ?
O12 H12A 0.8402 . ?
O12 H12B 0.8395 . ?
O13 H13A 0.8402 . ?
O13 H13B 0.8401 . ?
O14 H14A 0.8402 . ?
O14 H14B 0.8400 . ?
O15 H15A 0.8400 . ?
O15 H15B 0.8399 . ?
O16 H16A 0.8400 . ?
O16 H16B 0.8399 . ?
O17 H17A 0.8397 . ?
O17 H17B 0.8401 . ?
O18 H18A 0.8401 . ?
O18 H18B 0.8404 . ?
O19 H19A 0.8398 . ?
O19 H19B 0.8397 . ?
N1 N2 1.306(6) . ?
N2 C1 1.391(6) . ?
N3 C1 1.340(7) . ?
N3 C2 1.361(6) . ?
N4 H4 0.8502 . ?
N4 N5 1.357(6) . ?
N4 C1 1.339(6) . ?
N5 C2 1.310(7) . ?
N6 N7 1.379(6) . ?
N6 C4 1.323(7) . ?
N7 H7 0.8494 . ?
N7 C5 1.350(6) . ?
N8 C4 1.358(6) . ?
N8 C5 1.336(6) . ?
N9 N10 1.322(6) . ?
N9 C5 1.373(6) . ?
C2 C3 1.503(7) . ?
C3 H3A 0.9900 . ?
C3 H3B 0.9900 . ?
C3 C4 1.488(7) . ?
O5 N11 1.286(5) . ?
O6 N11 1.258(5) . ?
O7 N20 1.255(6) . ?
O8 N20 1.270(6) . ?
N11 N12 1.295(6) . ?
N12 C6 1.381(7) . ?
N13 C6 1.336(6) . ?
N13 C7 1.345(7) . ?
N14 H14 0.8499 . ?
N14 N15 1.361(6) . ?
N14 C6 1.344(6) . ?
N15 C7 1.315(7) . ?
N16 N17 1.358(6) . ?
N16 C9 1.311(6) . ?
N17 H17 0.8504 . ?
N17 C10 1.349(6) . ?
N18 C9 1.360(6) . ?
N18 C10 1.334(7) . ?
N19 N20 1.302(6) . ?
N19 C10 1.379(6) . ?
C7 C8 1.507(7) . ?
C8 H8A 0.9900 . ?
C8 H8B 0.9900 . ?
C8 C9 1.497(7) . ?
O20 H20A 0.8404 . ?
O20 H20B 0.8400 . ?
O21 H21A 0.8399 . ?
O21 H21B 0.8400 . ?

loop_
_geom_torsion_atom_site_label_1
_geom_torsion_atom_site_label_2
_geom_torsion_atom_site_label_3
_geom_torsion_atom_site_label_4
_geom_torsion
_geom_torsion_site_symmetry_1
_geom_torsion_site_symmetry_2
_geom_torsion_site_symmetry_3
_geom_torsion_site_symmetry_4
_geom_torsion_publ_flag
Sr1 O1 N1 O2 164.8(4) . . . . ?
Sr1 O1 N1 N2 -13.7(5) . . . . ?
Sr1 O4 N10 O3 166.1(4) 8_566 . . . ?
Sr1 O4 N10 N9 -13.1(5) 8_566 . . . ?
Sr1 N1 N2 C1 165.4(5) . . . . ?
Sr1 N2 C1 N3 -30.2(9) . . . . ?
Sr1 N2 C1 N4 149.2(5) . . . . ?
Sr1 N9 N10 O3 -166.7(4) 8_566 . . . ?
Sr1 N9 N10 O4 12.6(4) 8_566 . . . ?
Sr1 N9 C5 N7 152.2(4) 8_566 . . . ?
Sr1 N9 C5 N8 -24.6(9) 8_566 . . . ?
O1 N1 N2 Sr1 12.7(4) . . . . ?
O1 N1 N2 C1 178.1(4) . . . . ?
O2 N1 N2 Sr1 -165.7(4) . . . . ?
O2 N1 N2 C1 -0.4(8) . . . . ?
N1 N2 C1 N3 176.0(5) . . . . ?
N1 N2 C1 N4 -4.5(9) . . . . ?
N3 C2 C3 C4 99.9(5) . . . . ?
N4 N5 C2 N3 0.3(6) . . . . ?
N4 N5 C2 C3 175.2(4) . . . . ?
N5 N4 C1 N2 -178.5(5) . . . . ?
N5 N4 C1 N3 1.0(6) . . . . ?
N5 C2 C3 C4 -74.6(6) . . . . ?
N6 N7 C5 N8 0.2(6) . . . . ?
N6 N7 C5 N9 -176.8(5) . . . . ?
N7 N6 C4 N8 1.1(6) . . . . ?
N7 N6 C4 C3 173.5(5) . . . . ?
N10 N9 C5 N7 -1.8(8) . . . . ?
N10 N9 C5 N8 -178.5(5) . . . . ?
C1 N3 C2 N5 0.3(6) . . . . ?
C1 N3 C2 C3 -174.7(5) . . . . ?
C1 N4 N5 C2 -0.7(6) . . . . ?
C2 N3 C1 N2 178.8(5) . . . . ?
C2 N3 C1 N4 -0.7(6) . . . . ?
C2 C3 C4 N6 -78.8(6) . . . . ?
C2 C3 C4 N8 92.9(6) . . . . ?
C4 N6 N7 C5 -0.7(6) . . . . ?
C4 N8 C5 N7 0.5(6) . . . . ?
C4 N8 C5 N9 177.8(5) . . . . ?
C5 N8 C4 N6 -1.0(6) . . . . ?
C5 N8 C4 C3 -173.2(5) . . . . ?
C5 N9 N10 Sr1 165.0(5) . . . 8_566 ?
C5 N9 N10 O3 -1.6(7) . . . . ?
C5 N9 N10 O4 177.6(4) . . . . ?
O5 N11 N12 C6 -179.7(4) . . . . ?
O6 N11 N12 C6 0.9(7) . . . . ?
N11 N12 C6 N13 -178.6(5) . . . . ?
N11 N12 C6 N14 2.2(9) . . . . ?
N13 C7 C8 C9 98.0(6) . . . . ?
N14 N15 C7 N13 -0.3(6) . . . . ?
N14 N15 C7 C8 176.9(4) . . . . ?
N15 N14 C6 N12 179.3(5) . . . . ?
N15 N14 C6 N13 0.0(6) . . . . ?
N15 C7 C8 C9 -79.0(6) . . . . ?
N16 N17 C10 N18 0.8(6) . . . . ?
N16 N17 C10 N19 -179.2(5) . . . . ?
N17 N16 C9 N18 0.2(6) . . . . ?
N17 N16 C9 C8 173.6(4) . . . . ?
N20 N19 C10 N17 6.8(9) . . . . ?
N20 N19 C10 N18 -173.2(5) . . . . ?
C6 N13 C7 N15 0.3(6) . . . . ?
C6 N13 C7 C8 -176.9(5) . . . . ?
C6 N14 N15 C7 0.2(6) . . . . ?
C7 N13 C6 N12 -179.5(5) . . . . ?
C7 N13 C6 N14 -0.1(6) . . . . ?
C7 C8 C9 N16 -78.1(6) . . . . ?
C7 C8 C9 N18 94.8(6) . . . . ?
C9 N16 N17 C10 -0.6(6) . . . . ?
C9 N18 C10 N17 -0.6(6) . . . . ?
C9 N18 C10 N19 179.3(5) . . . . ?
C10 N18 C9 N16 0.3(6) . . . . ?
C10 N18 C9 C8 -173.2(5) . . . . ?
C10 N19 N20 O7 -3.8(8) . . . . ?
C10 N19 N20 O8 176.8(4) . . . . ?
